data_7241243
loop_
_publ_author_name
'Gabdulkhaev, Mukhammet Nafisovich'
'Ziganshin, Marat'
'Buzyurov, Aleksey V.'
'Schick, Christoph'
'Solovieva, Svetlana'
'Popova, Elena'
'Gubaidullin, Aidar Timergalievich'
'Gorbatchuk, Valery'

_publ_section_title
;
 Smart control of calixarene polymorphic states
;
_journal_name_full CrystEngComm
_journal_paper_doi 10.1039/D0CE01070G
_journal_year 2020
_chemical_formula_moiety 'C72 H72 O8 S4, C2 H6 O'
_chemical_formula_sum 'C74 H78 O9 S4'
_chemical_formula_weight 1239.60
_space_group_crystal_system triclinic
_space_group_IT_number 2
_space_group_name_Hall '-P 1'
_space_group_name_H-M_alt 'P -1'
_atom_sites_solution_hydrogens geom
_audit_creation_method SHELXL-2014/7
_audit_update_record
;
2020-07-21 deposited with the CCDC.	2020-09-15 downloaded from the CCDC.
;
_cell_angle_alpha 68.1920(10)
_cell_angle_beta 81.1050(10)
_cell_angle_gamma 74.9120(10)
_cell_formula_units_Z 2
_cell_length_a 14.8427(7)
_cell_length_b 14.9332(7)
_cell_length_c 17.2153(8)
_cell_measurement_reflns_used 8881
_cell_measurement_temperature 296(2)
_cell_measurement_theta_max 27.34
_cell_measurement_theta_min 3.39
_cell_volume 3413.4(3)
_computing_cell_refinement 'APEX2 v2008.6-1 (Bruker AXS)'
_computing_data_collection 'Bruker SMART'
_computing_data_reduction 'SAINT V7.34A (Bruker AXS, 2006)'
_computing_molecular_graphics 'Ortep-3 for Windows (Farrugia, 1997)'
_computing_publication_material 'WinGX publication routines (Farrugia, 1999)'
_computing_structure_refinement 'SHELXL-2014/7 (Sheldrick, 2014)'
_computing_structure_solution 'SHELXS-97 (Sheldrick, 1990)'
_diffrn_ambient_temperature 296(2)
_diffrn_measured_fraction_theta_full 0.996
_diffrn_measured_fraction_theta_max 0.985
_diffrn_measurement_device_type 'Bruker APEX-II CCD'
_diffrn_measurement_method '\f and \w scans'
_diffrn_radiation_monochromator graphite
_diffrn_radiation_source 'fine-focus sealed tube'
_diffrn_radiation_type MoK\a
_diffrn_radiation_wavelength 0.71073
_diffrn_reflns_av_R_equivalents 0.0596
_diffrn_reflns_av_unetI/netI 0.0805
_diffrn_reflns_Laue_measured_fraction_full 0.996
_diffrn_reflns_Laue_measured_fraction_max 0.985
_diffrn_reflns_limit_h_max 22
_diffrn_reflns_limit_h_min -22
_diffrn_reflns_limit_k_max 22
_diffrn_reflns_limit_k_min -15
_diffrn_reflns_limit_l_max 26
_diffrn_reflns_limit_l_min -26
_diffrn_reflns_number 70552
_diffrn_reflns_point_group_measured_fraction_full 0.996
_diffrn_reflns_point_group_measured_fraction_max 0.985
_diffrn_reflns_theta_full 25.242
_diffrn_reflns_theta_max 33.286
_diffrn_reflns_theta_min 2.559
_exptl_absorpt_coefficient_mu 0.195
_exptl_absorpt_correction_T_max 0.7465
_exptl_absorpt_correction_T_min 0.7115
_exptl_absorpt_correction_type multi-scan
_exptl_absorpt_process_details
;
G.M. Sheldrick (1998a). SADABS v.2.01, Bruker.
Siemens Area Detector Absorption Correction Program.
Bruker AXS. Madison. Wisconsin. USA
;
_exptl_crystal_colour colorless
_exptl_crystal_density_diffrn 1.206
_exptl_crystal_description plate
_exptl_crystal_F_000 1316
_exptl_crystal_size_max 0.380
_exptl_crystal_size_mid 0.230
_exptl_crystal_size_min 0.190
_refine_diff_density_max 1.007
_refine_diff_density_min -0.811
_refine_diff_density_rms 0.066
_refine_ls_extinction_method none
_refine_ls_goodness_of_fit_ref 1.034
_refine_ls_hydrogen_treatment constr
_refine_ls_matrix_type full
_refine_ls_number_parameters 778
_refine_ls_number_reflns 25920
_refine_ls_number_restraints 1
_refine_ls_restrained_S_all 1.034
_refine_ls_R_factor_all 0.1597
_refine_ls_R_factor_gt 0.0729
_refine_ls_shift/su_max 0.001
_refine_ls_shift/su_mean 0.000
_refine_ls_structure_factor_coef Fsqd
_refine_ls_weighting_details 'w=1/[\s^2^(Fo^2^)+(0.1081P)^2^+0.3707P] where P=(Fo^2^+2Fc^2^)/3'
_refine_ls_weighting_scheme calc
_refine_ls_wR_factor_gt 0.1867
_refine_ls_wR_factor_ref 0.2339
_reflns_Friedel_coverage 0.000
_reflns_number_gt 12423
_reflns_number_total 25920
_reflns_threshold_expression 'I > 2\s(I)'
_cod_data_source_file d0ce01070g2.cif
_cod_data_source_block GVV_cx3_EtOH
_cod_database_code 7241243
_shelx_shelxl_version_number 2014/7
_shelx_space_group_comment
;
The symmetry employed for this shelxl refinement is uniquely defined
by the following loop, which should always be used as a source of
symmetry information in preference to the above space-group names.
They are only intended as comments.
;
_shelx_estimated_absorpt_t_min 0.930
_shelx_estimated_absorpt_t_max 0.964

loop_
_space_group_symop_operation_xyz
'x, y, z'
'-x, -y, -z'

loop_
_atom_site_label
_atom_site_type_symbol
_atom_site_fract_x
_atom_site_fract_y
_atom_site_fract_z
_atom_site_U_iso_or_equiv
_atom_site_adp_type
_atom_site_occupancy
_atom_site_site_symmetry_order
_atom_site_calc_flag
_atom_site_refinement_flags_posn
_atom_site_refinement_flags_adp
_atom_site_refinement_flags_occupancy
_atom_site_disorder_assembly
_atom_site_disorder_group
S15 S 0.88370(4) 0.76047(5) 0.04803(4) 0.04273(14) Uani 1 1 d . . . . .
S22 S 0.94492(4) 0.57639(5) 0.38662(4) 0.04032(14) Uani 1 1 d . . . . .
S1 S 0.56013(4) 0.66647(5) 0.45323(4) 0.04142(14) Uani 1 1 d . . . . .
S8 S 0.50300(4) 0.87878(4) 0.12219(4) 0.04107(14) Uani 1 1 d . . . . .
O14 O 0.70713(11) 0.85655(12) 0.13746(10) 0.0410(4) Uani 1 1 d . . . . .
O28 O 0.74750(12) 0.71357(11) 0.38448(10) 0.0435(4) Uani 1 1 d . . . . .
O62 O 0.91939(14) 0.90923(14) 0.25054(13) 0.0589(5) Uani 1 1 d . . . . .
O21 O 0.90912(10) 0.75055(11) 0.22428(10) 0.0383(3) Uani 1 1 d . . . . .
O70 O 0.67737(16) 0.7770(2) 0.51478(15) 0.0818(7) Uani 1 1 d . . . . .
O54 O 0.62036(15) 1.05016(15) 0.07101(18) 0.0853(8) Uani 1 1 d . . . . .
O7 O 0.49170(11) 0.84710(12) 0.30610(10) 0.0429(4) Uani 1 1 d . . . . .
O46 O 0.44649(18) 0.9830(2) 0.3719(2) 0.1055(10) Uani 1 1 d . . . . .
C58 C 0.8444(3) 1.2722(3) -0.0088(2) 0.0872(12) Uani 1 1 d . . . . .
H58 H 0.8759 1.3235 -0.0306 0.105 Uiso 1 1 calc R U . . .
C59 C 0.8884(3) 1.1823(3) 0.0380(2) 0.0848(11) Uani 1 1 d . . . . .
H59 H 0.9499 1.1719 0.0505 0.102 Uiso 1 1 calc R U . . .
C60 C 0.8436(2) 1.1045(3) 0.0681(2) 0.0686(8) Uani 1 1 d . . . . .
H60 H 0.8758 1.0421 0.0996 0.082 Uiso 1 1 calc R U . . .
C55 C 0.75275(19) 1.1180(2) 0.05219(16) 0.0512(6) Uani 1 1 d . . . . .
C54 C 0.70229(18) 1.03493(19) 0.07950(16) 0.0479(6) Uani 1 1 d . . . . .
C53 C 0.75948(17) 0.93138(18) 0.11528(17) 0.0465(5) Uani 1 1 d . . . . .
H53A H 0.8098 0.9200 0.0745 0.056 Uiso 1 1 calc R U . . .
H53B H 0.7875 0.9254 0.1648 0.056 Uiso 1 1 calc R U . . .
C14 C 0.69123(14) 0.82985(16) 0.07375(13) 0.0344(4) Uani 1 1 d . . . . .
C13 C 0.76353(15) 0.78282(17) 0.02967(14) 0.0374(5) Uani 1 1 d . . . . .
C16 C 0.89824(15) 0.65445(17) 0.14098(14) 0.0382(5) Uani 1 1 d . . . . .
C21 C 0.91181(14) 0.66044(16) 0.21744(14) 0.0348(4) Uani 1 1 d . . . . .
C20 C 0.92659(14) 0.57407(16) 0.28738(14) 0.0361(4) Uani 1 1 d . . . . .
C23 C 0.83868(15) 0.54586(17) 0.44229(13) 0.0360(4) Uani 1 1 d . . . . .
C28 C 0.75383(15) 0.61608(16) 0.43276(13) 0.0354(4) Uani 1 1 d . . . . .
C69 C 0.79791(19) 0.76745(19) 0.40902(18) 0.0525(6) Uani 1 1 d . . . . .
H69A H 0.8062 0.8259 0.3615 0.063 Uiso 1 1 calc R U . . .
H69B H 0.8595 0.7266 0.4243 0.063 Uiso 1 1 calc R U . . .
C70 C 0.74984(18) 0.79859(19) 0.48160(17) 0.0492(6) Uani 1 1 d . . . . .
C71 C 0.7968(2) 0.85398(19) 0.51295(18) 0.0537(6) Uani 1 1 d . . . . .
C76 C 0.8892(3) 0.8582(3) 0.4927(3) 0.0977(14) Uani 1 1 d . . . . .
H76 H 0.9238 0.8288 0.4552 0.117 Uiso 1 1 calc R U . . .
C75 C 0.9312(3) 0.9053(4) 0.5272(4) 0.134(2) Uani 1 1 d . . . . .
H75 H 0.9944 0.9055 0.5150 0.161 Uiso 1 1 calc R U . . .
C74 C 0.8782(4) 0.9527(4) 0.5806(3) 0.1152(17) Uani 1 1 d . . . . .
H74 H 0.9057 0.9860 0.6033 0.138 Uiso 1 1 calc R U . . .
C66 C 1.2288(3) 1.0007(3) 0.1549(2) 0.0776(10) Uani 1 1 d . . . . .
H66 H 1.2810 1.0281 0.1431 0.093 Uiso 1 1 calc R U . . .
C67 C 1.2329(2) 0.9178(3) 0.13883(18) 0.0646(8) Uani 1 1 d . . . . .
H67 H 1.2880 0.8887 0.1154 0.077 Uiso 1 1 calc R U . . .
C68 C 1.15539(19) 0.8755(2) 0.15690(16) 0.0538(6) Uani 1 1 d . . . . .
H68 H 1.1587 0.8191 0.1446 0.065 Uiso 1 1 calc R U . . .
C63 C 1.07332(18) 0.91742(17) 0.19316(14) 0.0429(5) Uani 1 1 d . . . . .
C62 C 0.99038(17) 0.87252(17) 0.21799(14) 0.0394(5) Uani 1 1 d . . . . .
C61 C 0.99629(16) 0.77864(18) 0.20151(17) 0.0444(5) Uani 1 1 d . . . . .
H61A H 1.0129 0.7890 0.1425 0.053 Uiso 1 1 calc R U . . .
H61B H 1.0445 0.7262 0.2337 0.053 Uiso 1 1 calc R U . . .
C24 C 0.84112(16) 0.44714(17) 0.49181(14) 0.0396(5) Uani 1 1 d . . . . .
H24 H 0.8985 0.4021 0.4990 0.048 Uiso 1 1 calc R U . . .
C25 C 0.76097(16) 0.41404(17) 0.53055(14) 0.0399(5) Uani 1 1 d . . . . .
C41 C 0.76163(19) 0.30547(18) 0.58255(17) 0.0507(6) Uani 1 1 d . . . . .
C43 C 0.7135(2) 0.2991(2) 0.66957(19) 0.0741(9) Uani 1 1 d . . . . .
H43A H 0.7483 0.3224 0.6978 0.111 Uiso 1 1 calc R U . . .
H43B H 0.7110 0.2317 0.7018 0.111 Uiso 1 1 calc R U . . .
H43C H 0.6512 0.3393 0.6634 0.111 Uiso 1 1 calc R U . . .
C44 C 0.8611(2) 0.2421(2) 0.5938(2) 0.0718(9) Uani 1 1 d . . . . .
H44A H 0.8955 0.2676 0.6206 0.108 Uiso 1 1 calc R U . . .
H44B H 0.8588 0.1751 0.6279 0.108 Uiso 1 1 calc R U . . .
H44C H 0.8914 0.2439 0.5400 0.108 Uiso 1 1 calc R U . . .
C42 C 0.7062(3) 0.2654(2) 0.5398(3) 0.0819(11) Uani 1 1 d . . . . .
H42A H 0.6439 0.3054 0.5329 0.123 Uiso 1 1 calc R U . . .
H42B H 0.7364 0.2672 0.4859 0.123 Uiso 1 1 calc R U . . .
H42C H 0.7038 0.1984 0.5739 0.123 Uiso 1 1 calc R U . . .
C26 C 0.67666(16) 0.48390(17) 0.51703(14) 0.0399(5) Uani 1 1 d . . . . .
H26 H 0.6216 0.4633 0.5410 0.048 Uiso 1 1 calc R U . . .
C27 C 0.67132(15) 0.58310(16) 0.46928(13) 0.0355(4) Uani 1 1 d . . . . .
C73 C 0.7878(3) 0.9505(3) 0.5993(3) 0.0863(11) Uani 1 1 d . . . . .
H73 H 0.7524 0.9830 0.6344 0.104 Uiso 1 1 calc R U . . .
C72 C 0.7470(2) 0.9004(2) 0.56711(19) 0.0634(8) Uani 1 1 d . . . . .
H72 H 0.6845 0.8977 0.5821 0.076 Uiso 1 1 calc R U . . .
C2 C 0.54333(14) 0.66948(16) 0.35192(14) 0.0366(4) Uani 1 1 d . . . . .
C3 C 0.55390(17) 0.58258(17) 0.33576(15) 0.0420(5) Uani 1 1 d . . . . .
H3 H 0.5685 0.5221 0.3790 0.050 Uiso 1 1 calc R U . . .
C4 C 0.54313(18) 0.58401(18) 0.25690(16) 0.0452(5) Uani 1 1 d . . . . .
C5 C 0.52551(16) 0.67565(17) 0.19297(15) 0.0423(5) Uani 1 1 d . . . . .
H5 H 0.5201 0.6782 0.1390 0.051 Uiso 1 1 calc R U . . .
C6 C 0.51578(15) 0.76296(16) 0.20722(14) 0.0363(4) Uani 1 1 d . . . . .
C9 C 0.59896(15) 0.83971(16) 0.05695(13) 0.0360(4) Uani 1 1 d . . . . .
C17 C 0.90354(17) 0.56154(19) 0.13643(16) 0.0462(6) Uani 1 1 d . . . . .
H17 H 0.8951 0.5580 0.0853 0.055 Uiso 1 1 calc R U . . .
C18 C 0.92065(18) 0.47513(19) 0.20447(17) 0.0490(6) Uani 1 1 d . . . . .
C37 C 0.9361(3) 0.3738(2) 0.1959(2) 0.0708(9) Uani 1 1 d . . . . .
C19 C 0.93117(17) 0.48325(17) 0.28053(16) 0.0435(5) Uani 1 1 d . . . . .
H19 H 0.9415 0.4264 0.3278 0.052 Uiso 1 1 calc R U . . .
C12 C 0.74283(16) 0.75495(18) -0.03297(14) 0.0411(5) Uani 1 1 d . . . . .
H12 H 0.7917 0.7244 -0.0618 0.049 Uiso 1 1 calc R U . . .
C11 C 0.65222(17) 0.77090(18) -0.05403(14) 0.0428(5) Uani 1 1 d . . . . .
C33 C 0.6319(2) 0.7402(2) -0.12364(17) 0.0597(7) Uani 1 1 d . . . . .
C34 C 0.5307(4) 0.7556(5) -0.1348(4) 0.0966(11) Uani 0.741(4) 1 d . . P A 1
H34A H 0.5001 0.7226 -0.0824 0.145 Uiso 0.741(4) 1 calc R U P A 1
H34B H 0.5027 0.8251 -0.1532 0.145 Uiso 0.741(4) 1 calc R U P A 1
H34C H 0.5241 0.7289 -0.1759 0.145 Uiso 0.741(4) 1 calc R U P A 1
C36 C 0.6829(4) 0.7915(5) -0.2057(3) 0.0966(11) Uani 0.741(4) 1 d . . P A 1
H36A H 0.7478 0.7806 -0.1970 0.145 Uiso 0.741(4) 1 calc R U P A 1
H36B H 0.6772 0.7651 -0.2473 0.145 Uiso 0.741(4) 1 calc R U P A 1
H36C H 0.6559 0.8612 -0.2245 0.145 Uiso 0.741(4) 1 calc R U P A 1
C35 C 0.6761(4) 0.6242(5) -0.1013(3) 0.0966(11) Uani 0.741(4) 1 d . . P A 1
H35A H 0.7416 0.6111 -0.0936 0.145 Uiso 0.741(4) 1 calc R U P A 1
H35B H 0.6451 0.5878 -0.0507 0.145 Uiso 0.741(4) 1 calc R U P A 1
H35C H 0.6680 0.6043 -0.1463 0.145 Uiso 0.741(4) 1 calc R U P A 1
C36B C 0.5808(12) 0.8572(13) -0.1954(9) 0.0966(11) Uani 0.259(4) 1 d . . P A 2
H36D H 0.6267 0.8969 -0.2169 0.145 Uiso 0.259(4) 1 calc R U P A 2
H36E H 0.5585 0.8482 -0.2409 0.145 Uiso 0.259(4) 1 calc R U P A 2
H36F H 0.5294 0.8899 -0.1673 0.145 Uiso 0.259(4) 1 calc R U P A 2
C34B C 0.5631(12) 0.6742(15) -0.0875(10) 0.0966(11) Uani 0.259(4) 1 d . . P A 2
H34D H 0.5135 0.7033 -0.0555 0.145 Uiso 0.259(4) 1 calc R U P A 2
H34E H 0.5377 0.6669 -0.1323 0.145 Uiso 0.259(4) 1 calc R U P A 2
H34F H 0.5944 0.6105 -0.0519 0.145 Uiso 0.259(4) 1 calc R U P A 2
C35B C 0.7184(12) 0.7111(15) -0.1778(10) 0.0966(11) Uani 0.259(4) 1 d . . P A 2
H35D H 0.7545 0.7610 -0.1955 0.145 Uiso 0.259(4) 1 calc R U P A 2
H35E H 0.7559 0.6489 -0.1457 0.145 Uiso 0.259(4) 1 calc R U P A 2
H35F H 0.6992 0.7053 -0.2261 0.145 Uiso 0.259(4) 1 calc R U P A 2
C10 C 0.58125(16) 0.81331(17) -0.00760(14) 0.0410(5) Uani 1 1 d . . . . .
H10 H 0.5196 0.8245 -0.0201 0.049 Uiso 1 1 calc R U . . .
C57 C 0.7525(3) 1.2889(3) -0.0247(3) 0.0995(14) Uani 1 1 d . . . . .
H57 H 0.7211 1.3520 -0.0557 0.119 Uiso 1 1 calc R U . . .
C56 C 0.7062(3) 1.2118(2) 0.0054(2) 0.0778(10) Uani 1 1 d . . . . .
H56 H 0.6441 1.2230 -0.0058 0.093 Uiso 1 1 calc R U . . .
C7 C 0.51894(14) 0.76106(16) 0.28809(14) 0.0357(4) Uani 1 1 d . . . . .
C45 C 0.56334(17) 0.89570(17) 0.30226(16) 0.0437(5) Uani 1 1 d . . . . .
H45A H 0.5833 0.9277 0.2443 0.052 Uiso 1 1 calc R U . . .
H45B H 0.6168 0.8480 0.3305 0.052 Uiso 1 1 calc R U . . .
C46 C 0.5264(2) 0.9710(2) 0.34374(18) 0.0542(6) Uani 1 1 d . . . . .
C47 C 0.5911(2) 1.02848(18) 0.35081(17) 0.0540(6) Uani 1 1 d . . . . .
C48 C 0.5640(3) 1.0836(2) 0.4038(2) 0.0745(9) Uani 1 1 d . . . . .
H48 H 0.5049 1.0869 0.4316 0.089 Uiso 1 1 calc R U . . .
C49 C 0.6242(3) 1.1332(3) 0.4150(3) 0.0902(12) Uani 1 1 d . . . . .
H49 H 0.6068 1.1671 0.4525 0.108 Uiso 1 1 calc R U . . .
C50 C 0.7091(3) 1.1333(3) 0.3717(3) 0.0926(12) Uani 1 1 d . . . . .
H50 H 0.7481 1.1695 0.3780 0.111 Uiso 1 1 calc R U . . .
C51 C 0.7368(3) 1.0805(3) 0.3192(3) 0.0906(12) Uani 1 1 d . . . . .
H51 H 0.7952 1.0798 0.2902 0.109 Uiso 1 1 calc R U . . .
C52 C 0.6776(2) 1.0276(2) 0.3090(2) 0.0707(9) Uani 1 1 d . . . . .
H52 H 0.6970 0.9912 0.2734 0.085 Uiso 1 1 calc R U . . .
C29 C 0.5486(3) 0.4885(2) 0.2414(2) 0.0680(8) Uani 1 1 d . . . . .
C64 C 1.0692(2) 1.0029(2) 0.2088(2) 0.0681(8) Uani 1 1 d . . . . .
H64 H 1.0145 1.0323 0.2326 0.082 Uiso 1 1 calc R U . . .
C65 C 1.1467(3) 1.0446(3) 0.1890(3) 0.0869(12) Uani 1 1 d . . . . .
H65 H 1.1434 1.1026 0.1988 0.104 Uiso 1 1 calc R U . . .
C30 C 0.6111(12) 0.4934(9) 0.1603(9) 0.1120(17) Uani 0.390(7) 1 d . . P B 1
H30A H 0.5883 0.5544 0.1164 0.168 Uiso 0.390(7) 1 calc R U P B 1
H30B H 0.6741 0.4901 0.1698 0.168 Uiso 0.390(7) 1 calc R U P B 1
H30C H 0.6098 0.4388 0.1441 0.168 Uiso 0.390(7) 1 calc R U P B 1
C31 C 0.4402(11) 0.4928(9) 0.2326(9) 0.1120(17) Uani 0.390(7) 1 d . . P B 1
H31A H 0.4154 0.5522 0.1882 0.168 Uiso 0.390(7) 1 calc R U P B 1
H31B H 0.4363 0.4364 0.2202 0.168 Uiso 0.390(7) 1 calc R U P B 1
H31C H 0.4047 0.4923 0.2843 0.168 Uiso 0.390(7) 1 calc R U P B 1
C32 C 0.5812(13) 0.3959(9) 0.3103(9) 0.1120(17) Uani 0.390(7) 1 d . . P B 1
H32A H 0.5821 0.3406 0.2943 0.168 Uiso 0.390(7) 1 calc R U P B 1
H32B H 0.6432 0.3931 0.3223 0.168 Uiso 0.390(7) 1 calc R U P B 1
H32C H 0.5398 0.3935 0.3594 0.168 Uiso 0.390(7) 1 calc R U P B 1
C30B C 0.5557(8) 0.4974(6) 0.1525(6) 0.1120(17) Uani 0.610(7) 1 d . . P B 2
H30D H 0.5588 0.4341 0.1489 0.168 Uiso 0.610(7) 1 calc R U P B 2
H30E H 0.5018 0.5438 0.1256 0.168 Uiso 0.610(7) 1 calc R U P B 2
H30F H 0.6111 0.5202 0.1251 0.168 Uiso 0.610(7) 1 calc R U P B 2
C31B C 0.4643(7) 0.4440(6) 0.2866(6) 0.1120(17) Uani 0.610(7) 1 d . . P B 2
H31D H 0.4595 0.4381 0.3445 0.168 Uiso 0.610(7) 1 calc R U P B 2
H31E H 0.4083 0.4863 0.2608 0.168 Uiso 0.610(7) 1 calc R U P B 2
H31F H 0.4725 0.3798 0.2828 0.168 Uiso 0.610(7) 1 calc R U P B 2
C32B C 0.6325(8) 0.4098(6) 0.2875(6) 0.1120(17) Uani 0.610(7) 1 d . . P B 2
H32D H 0.6268 0.4049 0.3452 0.168 Uiso 0.610(7) 1 calc R U P B 2
H32E H 0.6327 0.3469 0.2845 0.168 Uiso 0.610(7) 1 calc R U P B 2
H32F H 0.6898 0.4291 0.2614 0.168 Uiso 0.610(7) 1 calc R U P B 2
C38 C 0.8822(10) 0.3073(9) 0.2686(11) 0.1244(17) Uani 0.433(6) 1 d . . P C 1
H38A H 0.9002 0.3035 0.3211 0.187 Uiso 0.433(6) 1 calc R U P C 1
H38B H 0.8162 0.3346 0.2645 0.187 Uiso 0.433(6) 1 calc R U P C 1
H38C H 0.8964 0.2422 0.2654 0.187 Uiso 0.433(6) 1 calc R U P C 1
C39 C 1.0446(9) 0.3262(8) 0.2107(10) 0.1244(17) Uani 0.433(6) 1 d . . P C 1
H39A H 1.0587 0.3284 0.2624 0.187 Uiso 0.433(6) 1 calc R U P C 1
H39B H 1.0586 0.2588 0.2132 0.187 Uiso 0.433(6) 1 calc R U P C 1
H39C H 1.0817 0.3630 0.1652 0.187 Uiso 0.433(6) 1 calc R U P C 1
C40 C 0.9045(10) 0.3755(8) 0.1185(9) 0.1244(17) Uani 0.433(6) 1 d . . P C 1
H40A H 0.9168 0.3092 0.1183 0.187 Uiso 0.433(6) 1 calc R U P C 1
H40B H 0.8386 0.4037 0.1158 0.187 Uiso 0.433(6) 1 calc R U P C 1
H40C H 0.9375 0.4146 0.0709 0.187 Uiso 0.433(6) 1 calc R U P C 1
C38B C 0.9326(8) 0.2905(7) 0.2747(8) 0.1244(17) Uani 0.567(6) 1 d . . P C 2
H38D H 0.8791 0.3078 0.3096 0.187 Uiso 0.567(6) 1 calc R U P C 2
H38E H 0.9281 0.2339 0.2628 0.187 Uiso 0.567(6) 1 calc R U P C 2
H38F H 0.9885 0.2751 0.3031 0.187 Uiso 0.567(6) 1 calc R U P C 2
C39B C 1.0140(7) 0.3572(6) 0.1373(8) 0.1244(17) Uani 0.567(6) 1 d . . P C 2
H39D H 1.0109 0.4152 0.0878 0.187 Uiso 0.567(6) 1 calc R U P C 2
H39E H 1.0716 0.3433 0.1627 0.187 Uiso 0.567(6) 1 calc R U P C 2
H39F H 1.0113 0.3021 0.1225 0.187 Uiso 0.567(6) 1 calc R U P C 2
C40B C 0.8449(7) 0.3740(6) 0.1558(7) 0.1244(17) Uani 0.567(6) 1 d . . P C 2
H40D H 0.7905 0.3848 0.1922 0.187 Uiso 0.567(6) 1 calc R U P C 2
H40E H 0.8378 0.4258 0.1020 0.187 Uiso 0.567(6) 1 calc R U P C 2
H40F H 0.8520 0.3114 0.1491 0.187 Uiso 0.567(6) 1 calc R U P C 2
C1S C 0.8179(3) 0.5030(3) 0.7314(3) 0.0992(13) Uani 1 1 d D . . . .
H11S H 0.8795 0.5061 0.7411 0.119 Uiso 0.533(6) 1 calc R U P D 1
H12S H 0.7763 0.5287 0.7713 0.119 Uiso 0.533(6) 1 calc R U P D 1
H13S H 0.7613 0.4785 0.7402 0.119 Uiso 0.467(6) 1 calc R U P D 2
H14S H 0.8650 0.4571 0.7107 0.119 Uiso 0.467(6) 1 calc R U P D 2
C2S C 0.7999(4) 0.5854(3) 0.6564(3) 0.1150(16) Uani 1 1 d D . . . .
H21S H 0.8082 0.6431 0.6642 0.173 Uiso 0.533(6) 1 calc R U P D 1
H22S H 0.8424 0.5729 0.6117 0.173 Uiso 0.533(6) 1 calc R U P D 1
H23S H 0.7368 0.5960 0.6427 0.173 Uiso 0.533(6) 1 calc R U P D 1
H24S H 0.7845 0.5647 0.6146 0.173 Uiso 0.467(6) 1 calc R U P D 2
H25S H 0.7485 0.6347 0.6671 0.173 Uiso 0.467(6) 1 calc R U P D 2
H26S H 0.8545 0.6127 0.6369 0.173 Uiso 0.467(6) 1 calc R U P D 2
O1B O 0.8426 0.4721 0.8140 0.233(7) Uani 0.467(6) 1 d . . P D 2
H1B H 0.8464 0.4123 0.8362 0.349 Uiso 0.467(6) 1 calc R U P D 2
O1A O 0.8215 0.4139 0.7666 0.233(7) Uani 0.533(6) 1 d . . P D 1
H1A H 0.7924 0.3953 0.7409 0.349 Uiso 0.533(6) 1 calc R U P D 1

loop_
_atom_site_aniso_label
_atom_site_aniso_U_11
_atom_site_aniso_U_22
_atom_site_aniso_U_33
_atom_site_aniso_U_23
_atom_site_aniso_U_13
_atom_site_aniso_U_12
S15 0.0274(3) 0.0588(4) 0.0415(3) -0.0192(3) 0.0023(2) -0.0087(2)
S22 0.0290(3) 0.0540(3) 0.0425(3) -0.0213(3) 0.0007(2) -0.0117(2)
S1 0.0309(3) 0.0531(3) 0.0405(3) -0.0215(3) 0.0002(2) -0.0031(2)
S8 0.0301(3) 0.0426(3) 0.0436(3) -0.0124(2) 0.0007(2) -0.0022(2)
O14 0.0376(8) 0.0505(9) 0.0411(8) -0.0220(7) -0.0002(7) -0.0126(7)
O28 0.0425(9) 0.0403(8) 0.0473(9) -0.0159(7) 0.0029(7) -0.0108(7)
O62 0.0529(11) 0.0611(11) 0.0773(13) -0.0419(10) 0.0106(10) -0.0191(9)
O21 0.0313(8) 0.0394(8) 0.0501(9) -0.0233(7) 0.0030(6) -0.0096(6)
O70 0.0653(14) 0.128(2) 0.0845(16) -0.0680(15) 0.0322(12) -0.0519(14)
O54 0.0426(12) 0.0539(12) 0.137(2) -0.0025(13) -0.0218(13) -0.0097(9)
O7 0.0347(8) 0.0439(9) 0.0538(9) -0.0257(7) 0.0026(7) -0.0049(7)
O46 0.0686(16) 0.131(2) 0.168(3) -0.122(2) 0.0433(17) -0.0325(15)
C58 0.111(3) 0.090(3) 0.078(2) -0.029(2) 0.020(2) -0.067(3)
C59 0.082(2) 0.109(3) 0.075(2) -0.021(2) -0.0028(19) -0.060(2)
C60 0.067(2) 0.079(2) 0.0637(18) -0.0148(16) -0.0100(15) -0.0349(17)
C55 0.0506(15) 0.0568(15) 0.0492(14) -0.0201(12) 0.0069(11) -0.0201(12)
C54 0.0401(13) 0.0528(14) 0.0510(14) -0.0175(11) -0.0017(11) -0.0121(11)
C53 0.0341(12) 0.0570(14) 0.0577(14) -0.0306(12) -0.0032(10) -0.0093(10)
C14 0.0307(10) 0.0391(11) 0.0327(10) -0.0114(8) -0.0005(8) -0.0087(8)
C13 0.0284(10) 0.0444(12) 0.0388(11) -0.0148(9) 0.0005(8) -0.0081(9)
C16 0.0270(10) 0.0469(12) 0.0447(12) -0.0233(10) 0.0008(9) -0.0056(9)
C21 0.0240(9) 0.0397(11) 0.0464(12) -0.0237(9) 0.0033(8) -0.0072(8)
C20 0.0251(9) 0.0446(12) 0.0442(11) -0.0238(10) 0.0045(8) -0.0087(8)
C23 0.0291(10) 0.0469(12) 0.0361(10) -0.0187(9) -0.0006(8) -0.0097(9)
C28 0.0329(10) 0.0422(11) 0.0341(10) -0.0167(9) -0.0009(8) -0.0091(9)
C69 0.0499(15) 0.0487(14) 0.0667(17) -0.0304(13) 0.0165(12) -0.0206(12)
C70 0.0418(13) 0.0483(13) 0.0583(15) -0.0219(12) 0.0065(11) -0.0120(11)
C71 0.0518(15) 0.0487(14) 0.0653(17) -0.0277(13) 0.0087(13) -0.0143(12)
C76 0.071(2) 0.121(3) 0.147(4) -0.098(3) 0.040(2) -0.049(2)
C75 0.090(3) 0.178(5) 0.216(6) -0.152(5) 0.048(3) -0.074(3)
C74 0.121(4) 0.134(4) 0.146(4) -0.097(4) 0.029(3) -0.071(3)
C66 0.068(2) 0.077(2) 0.090(2) -0.0102(19) -0.0138(18) -0.0418(19)
C67 0.0528(17) 0.089(2) 0.0541(16) -0.0161(15) -0.0024(13) -0.0326(16)
C68 0.0504(15) 0.0684(17) 0.0487(14) -0.0183(13) -0.0024(12) -0.0266(13)
C63 0.0480(13) 0.0436(12) 0.0393(11) -0.0090(9) -0.0092(10) -0.0178(10)
C62 0.0417(12) 0.0427(12) 0.0370(11) -0.0153(9) -0.0033(9) -0.0120(10)
C61 0.0333(11) 0.0505(13) 0.0594(14) -0.0285(11) 0.0026(10) -0.0152(10)
C24 0.0324(11) 0.0456(12) 0.0409(11) -0.0156(10) -0.0055(9) -0.0059(9)
C25 0.0372(12) 0.0441(12) 0.0396(11) -0.0135(9) -0.0065(9) -0.0100(10)
C41 0.0453(14) 0.0441(13) 0.0554(15) -0.0072(11) -0.0086(11) -0.0098(11)
C43 0.071(2) 0.0689(19) 0.0580(18) 0.0035(15) 0.0025(15) -0.0170(16)
C44 0.0529(17) 0.0493(16) 0.090(2) 0.0009(15) -0.0147(16) -0.0036(13)
C42 0.085(3) 0.0565(18) 0.112(3) -0.0237(18) -0.031(2) -0.0228(17)
C26 0.0326(11) 0.0495(13) 0.0379(11) -0.0138(10) -0.0006(9) -0.0125(9)
C27 0.0306(10) 0.0439(11) 0.0342(10) -0.0175(9) -0.0012(8) -0.0066(9)
C73 0.097(3) 0.090(3) 0.097(3) -0.063(2) 0.021(2) -0.032(2)
C72 0.0644(19) 0.0667(18) 0.0676(18) -0.0364(15) 0.0109(15) -0.0180(15)
C2 0.0263(10) 0.0436(12) 0.0400(11) -0.0164(9) -0.0003(8) -0.0061(8)
C3 0.0410(12) 0.0398(12) 0.0456(12) -0.0141(10) -0.0021(10) -0.0113(10)
C4 0.0457(13) 0.0443(12) 0.0506(13) -0.0221(11) -0.0005(11) -0.0114(10)
C5 0.0422(12) 0.0499(13) 0.0407(12) -0.0207(10) 0.0020(9) -0.0154(10)
C6 0.0281(10) 0.0393(11) 0.0402(11) -0.0129(9) 0.0001(8) -0.0081(8)
C9 0.0291(10) 0.0379(11) 0.0372(11) -0.0105(9) -0.0007(8) -0.0056(8)
C17 0.0396(12) 0.0575(15) 0.0540(14) -0.0366(12) 0.0007(10) -0.0084(11)
C18 0.0429(13) 0.0521(14) 0.0642(16) -0.0359(13) 0.0047(11) -0.0125(11)
C37 0.086(2) 0.0532(17) 0.089(2) -0.0458(17) 0.0065(18) -0.0168(16)
C19 0.0395(12) 0.0412(12) 0.0521(13) -0.0214(10) 0.0042(10) -0.0088(10)
C12 0.0365(12) 0.0504(13) 0.0377(11) -0.0189(10) 0.0010(9) -0.0087(10)
C11 0.0402(12) 0.0533(14) 0.0380(11) -0.0177(10) -0.0025(9) -0.0129(10)
C33 0.0545(16) 0.090(2) 0.0491(15) -0.0375(15) -0.0011(12) -0.0229(15)
C34 0.099(2) 0.138(3) 0.085(2) -0.069(2) -0.0142(17) -0.031(2)
C36 0.099(2) 0.138(3) 0.085(2) -0.069(2) -0.0142(17) -0.031(2)
C35 0.099(2) 0.138(3) 0.085(2) -0.069(2) -0.0142(17) -0.031(2)
C36B 0.099(2) 0.138(3) 0.085(2) -0.069(2) -0.0142(17) -0.031(2)
C34B 0.099(2) 0.138(3) 0.085(2) -0.069(2) -0.0142(17) -0.031(2)
C35B 0.099(2) 0.138(3) 0.085(2) -0.069(2) -0.0142(17) -0.031(2)
C10 0.0319(11) 0.0500(13) 0.0418(12) -0.0151(10) -0.0060(9) -0.0092(9)
C57 0.112(4) 0.059(2) 0.117(3) -0.021(2) 0.024(3) -0.034(2)
C56 0.067(2) 0.0572(18) 0.099(3) -0.0221(18) 0.0110(19) -0.0143(16)
C7 0.0249(9) 0.0398(11) 0.0450(12) -0.0199(9) 0.0033(8) -0.0073(8)
C45 0.0400(12) 0.0408(12) 0.0555(14) -0.0259(11) 0.0041(10) -0.0081(10)
C46 0.0544(16) 0.0528(15) 0.0614(16) -0.0340(13) 0.0075(13) -0.0074(12)
C47 0.0701(19) 0.0410(13) 0.0548(15) -0.0221(11) -0.0013(13) -0.0122(12)
C48 0.101(3) 0.0628(18) 0.074(2) -0.0420(17) 0.0146(19) -0.0268(18)
C49 0.134(4) 0.072(2) 0.091(3) -0.052(2) 0.006(3) -0.039(2)
C50 0.121(4) 0.074(2) 0.108(3) -0.045(2) 0.001(3) -0.049(2)
C51 0.090(3) 0.089(3) 0.117(3) -0.054(2) 0.021(2) -0.048(2)
C52 0.081(2) 0.0685(19) 0.082(2) -0.0455(17) 0.0149(18) -0.0307(17)
C29 0.098(3) 0.0480(15) 0.0683(19) -0.0288(14) -0.0056(18) -0.0195(16)
C64 0.068(2) 0.0530(16) 0.091(2) -0.0256(16) -0.0110(17) -0.0211(15)
C65 0.096(3) 0.0582(19) 0.120(3) -0.025(2) -0.021(2) -0.040(2)
C30 0.177(5) 0.0699(19) 0.113(3) -0.0517(19) 0.001(3) -0.044(3)
C31 0.177(5) 0.0699(19) 0.113(3) -0.0517(19) 0.001(3) -0.044(3)
C32 0.177(5) 0.0699(19) 0.113(3) -0.0517(19) 0.001(3) -0.044(3)
C30B 0.177(5) 0.0699(19) 0.113(3) -0.0517(19) 0.001(3) -0.044(3)
C31B 0.177(5) 0.0699(19) 0.113(3) -0.0517(19) 0.001(3) -0.044(3)
C32B 0.177(5) 0.0699(19) 0.113(3) -0.0517(19) 0.001(3) -0.044(3)
C38 0.132(4) 0.082(2) 0.186(4) -0.090(3) 0.032(4) -0.027(3)
C39 0.132(4) 0.082(2) 0.186(4) -0.090(3) 0.032(4) -0.027(3)
C40 0.132(4) 0.082(2) 0.186(4) -0.090(3) 0.032(4) -0.027(3)
C38B 0.132(4) 0.082(2) 0.186(4) -0.090(3) 0.032(4) -0.027(3)
C39B 0.132(4) 0.082(2) 0.186(4) -0.090(3) 0.032(4) -0.027(3)
C40B 0.132(4) 0.082(2) 0.186(4) -0.090(3) 0.032(4) -0.027(3)
C1S 0.061(2) 0.107(3) 0.127(4) -0.051(3) 0.012(2) -0.011(2)
C2S 0.136(4) 0.114(4) 0.075(3) -0.022(3) -0.010(3) -0.007(3)
O1B 0.118(5) 0.202(9) 0.209(9) 0.086(7) 0.002(5) 0.005(5)
O1A 0.118(5) 0.202(9) 0.209(9) 0.086(7) 0.002(5) 0.005(5)

loop_
_atom_type_symbol
_atom_type_description
_atom_type_scat_dispersion_real
_atom_type_scat_dispersion_imag
_atom_type_scat_source
C C 0.0033 0.0016 'International Tables Vol C Tables 4.2.6.8 and 6.1.1.4'
H H 0.0000 0.0000 'International Tables Vol C Tables 4.2.6.8 and 6.1.1.4'
O O 0.0106 0.0060 'International Tables Vol C Tables 4.2.6.8 and 6.1.1.4'
S S 0.1246 0.1234 'International Tables Vol C Tables 4.2.6.8 and 6.1.1.4'

loop_
_geom_angle_atom_site_label_1
_geom_angle_atom_site_label_2
_geom_angle_atom_site_label_3
_geom_angle
_geom_angle_site_symmetry_1
_geom_angle_site_symmetry_3
_geom_angle_publ_flag
C16 S15 C13 103.37(10) . . ?
C20 S22 C23 98.88(10) . . ?
C27 S1 C2 98.96(10) . . ?
C9 S8 C6 96.12(10) . . ?
C14 O14 C53 116.62(17) . . ?
C28 O28 C69 117.07(19) . . ?
C21 O21 C61 112.93(16) . . ?
C7 O7 C45 116.44(17) . . ?
C59 C58 C57 119.9(3) . . ?
C59 C58 H58 120.1 . . ?
C57 C58 H58 120.1 . . ?
C58 C59 C60 120.7(4) . . ?
C58 C59 H59 119.7 . . ?
C60 C59 H59 119.7 . . ?
C55 C60 C59 121.0(3) . . ?
C55 C60 H60 119.5 . . ?
C59 C60 H60 119.5 . . ?
C60 C55 C56 118.4(3) . . ?
C60 C55 C54 123.1(3) . . ?
C56 C55 C54 118.4(3) . . ?
O54 C54 C55 121.5(2) . . ?
O54 C54 C53 121.2(2) . . ?
C55 C54 C53 117.3(2) . . ?
O14 C53 C54 113.90(19) . . ?
O14 C53 H53A 108.8 . . ?
C54 C53 H53A 108.8 . . ?
O14 C53 H53B 108.8 . . ?
C54 C53 H53B 108.8 . . ?
H53A C53 H53B 107.7 . . ?
O14 C14 C9 119.35(19) . . ?
O14 C14 C13 122.60(19) . . ?
C9 C14 C13 117.7(2) . . ?
C12 C13 C14 120.0(2) . . ?
C12 C13 S15 117.49(17) . . ?
C14 C13 S15 122.45(17) . . ?
C17 C16 C21 119.0(2) . . ?
C17 C16 S15 119.26(18) . . ?
C21 C16 S15 121.56(17) . . ?
O21 C21 C20 120.20(19) . . ?
O21 C21 C16 120.9(2) . . ?
C20 C21 C16 118.90(19) . . ?
C19 C20 C21 120.5(2) . . ?
C19 C20 S22 118.30(18) . . ?
C21 C20 S22 121.20(16) . . ?
C24 C23 C28 120.19(19) . . ?
C24 C23 S22 117.72(17) . . ?
C28 C23 S22 121.94(17) . . ?
O28 C28 C23 122.52(19) . . ?
O28 C28 C27 119.05(19) . . ?
C23 C28 C27 118.3(2) . . ?
O28 C69 C70 113.3(2) . . ?
O28 C69 H69A 108.9 . . ?
C70 C69 H69A 108.9 . . ?
O28 C69 H69B 108.9 . . ?
C70 C69 H69B 108.9 . . ?
H69A C69 H69B 107.7 . . ?
O70 C70 C71 120.9(2) . . ?
O70 C70 C69 121.3(2) . . ?
C71 C70 C69 117.8(2) . . ?
C76 C71 C72 118.1(3) . . ?
C76 C71 C70 122.9(3) . . ?
C72 C71 C70 118.9(3) . . ?
C75 C76 C71 120.9(3) . . ?
C75 C76 H76 119.6 . . ?
C71 C76 H76 119.6 . . ?
C76 C75 C74 119.3(4) . . ?
C76 C75 H75 120.3 . . ?
C74 C75 H75 120.3 . . ?
C73 C74 C75 120.0(4) . . ?
C73 C74 H74 120.0 . . ?
C75 C74 H74 120.0 . . ?
C67 C66 C65 119.7(3) . . ?
C67 C66 H66 120.1 . . ?
C65 C66 H66 120.1 . . ?
C66 C67 C68 120.7(3) . . ?
C66 C67 H67 119.6 . . ?
C68 C67 H67 119.6 . . ?
C63 C68 C67 120.1(3) . . ?
C63 C68 H68 120.0 . . ?
C67 C68 H68 120.0 . . ?
C64 C63 C68 119.0(2) . . ?
C64 C63 C62 118.6(3) . . ?
C68 C63 C62 122.4(2) . . ?
O62 C62 C63 121.8(2) . . ?
O62 C62 C61 120.1(2) . . ?
C63 C62 C61 118.0(2) . . ?
O21 C61 C62 109.90(19) . . ?
O21 C61 H61A 109.7 . . ?
C62 C61 H61A 109.7 . . ?
O21 C61 H61B 109.7 . . ?
C62 C61 H61B 109.7 . . ?
H61A C61 H61B 108.2 . . ?
C25 C24 C23 122.2(2) . . ?
C25 C24 H24 118.9 . . ?
C23 C24 H24 118.9 . . ?
C24 C25 C26 116.8(2) . . ?
C24 C25 C41 123.1(2) . . ?
C26 C25 C41 120.0(2) . . ?
C44 C41 C42 109.8(3) . . ?
C44 C41 C25 111.8(2) . . ?
C42 C41 C25 109.4(2) . . ?
C44 C41 C43 108.6(2) . . ?
C42 C41 C43 108.4(3) . . ?
C25 C41 C43 108.8(2) . . ?
C41 C43 H43A 109.5 . . ?
C41 C43 H43B 109.5 . . ?
H43A C43 H43B 109.5 . . ?
C41 C43 H43C 109.5 . . ?
H43A C43 H43C 109.5 . . ?
H43B C43 H43C 109.5 . . ?
C41 C44 H44A 109.5 . . ?
C41 C44 H44B 109.5 . . ?
H44A C44 H44B 109.5 . . ?
C41 C44 H44C 109.5 . . ?
H44A C44 H44C 109.5 . . ?
H44B C44 H44C 109.5 . . ?
C41 C42 H42A 109.5 . . ?
C41 C42 H42B 109.5 . . ?
H42A C42 H42B 109.5 . . ?
C41 C42 H42C 109.5 . . ?
H42A C42 H42C 109.5 . . ?
H42B C42 H42C 109.5 . . ?
C27 C26 C25 122.8(2) . . ?
C27 C26 H26 118.6 . . ?
C25 C26 H26 118.6 . . ?
C26 C27 C28 119.6(2) . . ?
C26 C27 S1 119.60(16) . . ?
C28 C27 S1 120.78(17) . . ?
C74 C73 C72 120.4(3) . . ?
C74 C73 H73 119.8 . . ?
C72 C73 H73 119.8 . . ?
C73 C72 C71 121.2(3) . . ?
C73 C72 H72 119.4 . . ?
C71 C72 H72 119.4 . . ?
C3 C2 C7 119.9(2) . . ?
C3 C2 S1 121.04(17) . . ?
C7 C2 S1 119.05(17) . . ?
C4 C3 C2 121.5(2) . . ?
C4 C3 H3 119.2 . . ?
C2 C3 H3 119.2 . . ?
C3 C4 C5 117.6(2) . . ?
C3 C4 C29 120.9(2) . . ?
C5 C4 C29 121.5(2) . . ?
C6 C5 C4 122.0(2) . . ?
C6 C5 H5 119.0 . . ?
C4 C5 H5 119.0 . . ?
C5 C6 C7 119.9(2) . . ?
C5 C6 S8 120.83(17) . . ?
C7 C6 S8 119.24(17) . . ?
C10 C9 C14 120.3(2) . . ?
C10 C9 S8 119.02(17) . . ?
C14 C9 S8 120.57(17) . . ?
C18 C17 C16 122.8(2) . . ?
C18 C17 H17 118.6 . . ?
C16 C17 H17 118.6 . . ?
C17 C18 C19 117.2(2) . . ?
C17 C18 C37 121.8(2) . . ?
C19 C18 C37 120.9(3) . . ?
C39B C37 C38B 115.0(6) . . ?
C39B C37 C18 112.3(4) . . ?
C38B C37 C18 115.8(4) . . ?
C40 C37 C18 115.0(5) . . ?
C40 C37 C38 105.9(8) . . ?
C18 C37 C38 110.0(5) . . ?
C40 C37 C39 115.4(7) . . ?
C18 C37 C39 104.2(4) . . ?
C38 C37 C39 106.0(8) . . ?
C39B C37 C40B 105.7(6) . . ?
C38B C37 C40B 99.5(6) . . ?
C18 C37 C40B 106.9(4) . . ?
C20 C19 C18 121.6(2) . . ?
C20 C19 H19 119.2 . . ?
C18 C19 H19 119.2 . . ?
C11 C12 C13 122.5(2) . . ?
C11 C12 H12 118.8 . . ?
C13 C12 H12 118.8 . . ?
C12 C11 C10 116.9(2) . . ?
C12 C11 C33 121.2(2) . . ?
C10 C11 C33 121.9(2) . . ?
C34 C33 C36 111.0(4) . . ?
C34B C33 C35B 120.3(10) . . ?
C34 C33 C11 114.8(3) . . ?
C34B C33 C11 107.9(6) . . ?
C36 C33 C11 109.8(3) . . ?
C35B C33 C11 114.5(6) . . ?
C34 C33 C35 106.8(4) . . ?
C36 C33 C35 105.8(4) . . ?
C11 C33 C35 108.1(3) . . ?
C34B C33 C36B 112.1(9) . . ?
C35B C33 C36B 99.6(9) . . ?
C11 C33 C36B 100.5(5) . . ?
C33 C34 H34A 109.5 . . ?
C33 C34 H34B 109.5 . . ?
H34A C34 H34B 109.5 . . ?
C33 C34 H34C 109.5 . . ?
H34A C34 H34C 109.5 . . ?
H34B C34 H34C 109.5 . . ?
C33 C36 H36A 109.5 . . ?
C33 C36 H36B 109.5 . . ?
H36A C36 H36B 109.5 . . ?
C33 C36 H36C 109.5 . . ?
H36A C36 H36C 109.5 . . ?
H36B C36 H36C 109.5 . . ?
C33 C35 H35A 109.5 . . ?
C33 C35 H35B 109.5 . . ?
H35A C35 H35B 109.5 . . ?
C33 C35 H35C 109.5 . . ?
H35A C35 H35C 109.5 . . ?
H35B C35 H35C 109.5 . . ?
C33 C36B H36D 109.5 . . ?
C33 C36B H36E 109.5 . . ?
H36D C36B H36E 109.5 . . ?
C33 C36B H36F 109.5 . . ?
H36D C36B H36F 109.5 . . ?
H36E C36B H36F 109.5 . . ?
C33 C34B H34D 109.5 . . ?
C33 C34B H34E 109.5 . . ?
H34D C34B H34E 109.5 . . ?
C33 C34B H34F 109.5 . . ?
H34D C34B H34F 109.5 . . ?
H34E C34B H34F 109.5 . . ?
C33 C35B H35D 109.5 . . ?
C33 C35B H35E 109.5 . . ?
H35D C35B H35E 109.5 . . ?
C33 C35B H35F 109.5 . . ?
H35D C35B H35F 109.5 . . ?
H35E C35B H35F 109.5 . . ?
C11 C10 C9 122.2(2) . . ?
C11 C10 H10 118.9 . . ?
C9 C10 H10 118.9 . . ?
C58 C57 C56 120.2(4) . . ?
C58 C57 H57 119.9 . . ?
C56 C57 H57 119.9 . . ?
C55 C56 C57 119.8(4) . . ?
C55 C56 H56 120.1 . . ?
C57 C56 H56 120.1 . . ?
O7 C7 C6 120.5(2) . . ?
O7 C7 C2 120.6(2) . . ?
C6 C7 C2 118.7(2) . . ?
O7 C45 C46 108.8(2) . . ?
O7 C45 H45A 109.9 . . ?
C46 C45 H45A 109.9 . . ?
O7 C45 H45B 109.9 . . ?
C46 C45 H45B 109.9 . . ?
H45A C45 H45B 108.3 . . ?
O46 C46 C47 121.4(2) . . ?
O46 C46 C45 120.1(3) . . ?
C47 C46 C45 118.4(2) . . ?
C52 C47 C48 118.3(3) . . ?
C52 C47 C46 122.8(2) . . ?
C48 C47 C46 118.9(3) . . ?
C49 C48 C47 120.1(4) . . ?
C49 C48 H48 119.9 . . ?
C47 C48 H48 119.9 . . ?
C50 C49 C48 120.8(3) . . ?
C50 C49 H49 119.6 . . ?
C48 C49 H49 119.6 . . ?
C51 C50 C49 120.0(3) . . ?
C51 C50 H50 120.0 . . ?
C49 C50 H50 120.0 . . ?
C50 C51 C52 119.8(4) . . ?
C50 C51 H51 120.1 . . ?
C52 C51 H51 120.1 . . ?
C47 C52 C51 120.8(3) . . ?
C47 C52 H52 119.6 . . ?
C51 C52 H52 119.6 . . ?
C32 C29 C4 116.2(5) . . ?
C30B C29 C4 115.3(4) . . ?
C32 C29 C30 111.2(8) . . ?
C4 C29 C30 106.7(5) . . ?
C30B C29 C31B 109.3(5) . . ?
C4 C29 C31B 110.1(3) . . ?
C30B C29 C32B 110.6(5) . . ?
C4 C29 C32B 108.0(3) . . ?
C31B C29 C32B 102.9(5) . . ?
C32 C29 C31 106.1(7) . . ?
C4 C29 C31 102.9(4) . . ?
C30 C29 C31 113.7(7) . . ?
C63 C64 C65 119.9(3) . . ?
C63 C64 H64 120.0 . . ?
C65 C64 H64 120.0 . . ?
C66 C65 C64 120.6(3) . . ?
C66 C65 H65 119.7 . . ?
C64 C65 H65 119.7 . . ?
C29 C30 H30A 109.5 . . ?
C29 C30 H30B 109.5 . . ?
H30A C30 H30B 109.5 . . ?
C29 C30 H30C 109.5 . . ?
H30A C30 H30C 109.5 . . ?
H30B C30 H30C 109.5 . . ?
C29 C31 H31A 109.5 . . ?
C29 C31 H31B 109.5 . . ?
H31A C31 H31B 109.5 . . ?
C29 C31 H31C 109.5 . . ?
H31A C31 H31C 109.5 . . ?
H31B C31 H31C 109.5 . . ?
C29 C32 H32A 109.5 . . ?
C29 C32 H32B 109.5 . . ?
H32A C32 H32B 109.5 . . ?
C29 C32 H32C 109.5 . . ?
H32A C32 H32C 109.5 . . ?
H32B C32 H32C 109.5 . . ?
C29 C30B H30D 109.5 . . ?
C29 C30B H30E 109.5 . . ?
H30D C30B H30E 109.5 . . ?
C29 C30B H30F 109.5 . . ?
H30D C30B H30F 109.5 . . ?
H30E C30B H30F 109.5 . . ?
C29 C31B H31D 109.5 . . ?
C29 C31B H31E 109.5 . . ?
H31D C31B H31E 109.5 . . ?
C29 C31B H31F 109.5 . . ?
H31D C31B H31F 109.5 . . ?
H31E C31B H31F 109.5 . . ?
C29 C32B H32D 109.5 . . ?
C29 C32B H32E 109.5 . . ?
H32D C32B H32E 109.5 . . ?
C29 C32B H32F 109.5 . . ?
H32D C32B H32F 109.5 . . ?
H32E C32B H32F 109.5 . . ?
C37 C38 H38A 109.5 . . ?
C37 C38 H38B 109.5 . . ?
H38A C38 H38B 109.5 . . ?
C37 C38 H38C 109.5 . . ?
H38A C38 H38C 109.5 . . ?
H38B C38 H38C 109.5 . . ?
C37 C39 H39A 109.5 . . ?
C37 C39 H39B 109.5 . . ?
H39A C39 H39B 109.5 . . ?
C37 C39 H39C 109.5 . . ?
H39A C39 H39C 109.5 . . ?
H39B C39 H39C 109.5 . . ?
C37 C40 H40A 109.5 . . ?
C37 C40 H40B 109.5 . . ?
H40A C40 H40B 109.5 . . ?
C37 C40 H40C 109.5 . . ?
H40A C40 H40C 109.5 . . ?
H40B C40 H40C 109.5 . . ?
C37 C38B H38D 109.5 . . ?
C37 C38B H38E 109.5 . . ?
H38D C38B H38E 109.5 . . ?
C37 C38B H38F 109.5 . . ?
H38D C38B H38F 109.5 . . ?
H38E C38B H38F 109.5 . . ?
C37 C39B H39D 109.5 . . ?
C37 C39B H39E 109.5 . . ?
H39D C39B H39E 109.5 . . ?
C37 C39B H39F 109.5 . . ?
H39D C39B H39F 109.5 . . ?
H39E C39B H39F 109.5 . . ?
C37 C40B H40D 109.5 . . ?
C37 C40B H40E 109.5 . . ?
H40D C40B H40E 109.5 . . ?
C37 C40B H40F 109.5 . . ?
H40D C40B H40F 109.5 . . ?
H40E C40B H40F 109.5 . . ?
O1A C1S C2S 145.9(5) . . ?
O1B C1S C2S 144.5(4) . . ?
O1A C1S H11S 100.4 . . ?
C2S C1S H11S 100.4 . . ?
O1A C1S H12S 100.4 . . ?
C2S C1S H12S 100.4 . . ?
H11S C1S H12S 104.3 . . ?
O1B C1S H13S 100.8 . . ?
C2S C1S H13S 100.8 . . ?
O1B C1S H14S 100.8 . . ?
C2S C1S H14S 100.8 . . ?
H13S C1S H14S 104.4 . . ?
C1S C2S H21S 109.5 . . ?
C1S C2S H22S 109.5 . . ?
H21S C2S H22S 109.5 . . ?
C1S C2S H23S 109.5 . . ?
H21S C2S H23S 109.5 . . ?
H22S C2S H23S 109.5 . . ?
C1S C2S H24S 109.5 . . ?
C1S C2S H25S 109.5 . . ?
H24S C2S H25S 109.5 . . ?
C1S C2S H26S 109.5 . . ?
H24S C2S H26S 109.5 . . ?
H25S C2S H26S 109.5 . . ?
C1S O1B H1B 109.5 . . ?
C1S O1A H1A 109.5 . . ?

loop_
_geom_bond_atom_site_label_1
_geom_bond_atom_site_label_2
_geom_bond_distance
_geom_bond_site_symmetry_2
_geom_bond_publ_flag
S15 C16 1.778(2) . ?
S15 C13 1.783(2) . ?
S22 C20 1.785(2) . ?
S22 C23 1.788(2) . ?
S1 C27 1.779(2) . ?
S1 C2 1.782(2) . ?
S8 C9 1.786(2) . ?
S8 C6 1.790(2) . ?
O14 C14 1.368(3) . ?
O14 C53 1.429(3) . ?
O28 C28 1.369(3) . ?
O28 C69 1.432(3) . ?
O62 C62 1.212(3) . ?
O21 C21 1.384(2) . ?
O21 C61 1.417(3) . ?
O70 C70 1.201(3) . ?
O54 C54 1.199(3) . ?
O7 C7 1.377(3) . ?
O7 C45 1.416(3) . ?
O46 C46 1.204(3) . ?
C58 C59 1.334(6) . ?
C58 C57 1.374(6) . ?
C58 H58 0.9300 . ?
C59 C60 1.381(4) . ?
C59 H59 0.9300 . ?
C60 C55 1.366(4) . ?
C60 H60 0.9300 . ?
C55 C56 1.385(4) . ?
C55 C54 1.504(3) . ?
C54 C53 1.504(4) . ?
C53 H53A 0.9700 . ?
C53 H53B 0.9700 . ?
C14 C9 1.402(3) . ?
C14 C13 1.405(3) . ?
C13 C12 1.390(3) . ?
C16 C17 1.400(3) . ?
C16 C21 1.400(3) . ?
C21 C20 1.394(3) . ?
C20 C19 1.388(3) . ?
C23 C24 1.396(3) . ?
C23 C28 1.400(3) . ?
C28 C27 1.408(3) . ?
C69 C70 1.507(4) . ?
C69 H69A 0.9700 . ?
C69 H69B 0.9700 . ?
C70 C71 1.487(4) . ?
C71 C76 1.373(4) . ?
C71 C72 1.377(4) . ?
C76 C75 1.375(5) . ?
C76 H76 0.9300 . ?
C75 C74 1.391(6) . ?
C75 H75 0.9300 . ?
C74 C73 1.336(6) . ?
C74 H74 0.9300 . ?
C66 C67 1.350(5) . ?
C66 C65 1.381(5) . ?
C66 H66 0.9300 . ?
C67 C68 1.393(4) . ?
C67 H67 0.9300 . ?
C68 C63 1.387(4) . ?
C68 H68 0.9300 . ?
C63 C64 1.384(4) . ?
C63 C62 1.484(3) . ?
C62 C61 1.509(3) . ?
C61 H61A 0.9700 . ?
C61 H61B 0.9700 . ?
C24 C25 1.386(3) . ?
C24 H24 0.9300 . ?
C25 C26 1.392(3) . ?
C25 C41 1.532(3) . ?
C41 C44 1.529(4) . ?
C41 C42 1.531(4) . ?
C41 C43 1.537(4) . ?
C43 H43A 0.9600 . ?
C43 H43B 0.9600 . ?
C43 H43C 0.9600 . ?
C44 H44A 0.9600 . ?
C44 H44B 0.9600 . ?
C44 H44C 0.9600 . ?
C42 H42A 0.9600 . ?
C42 H42B 0.9600 . ?
C42 H42C 0.9600 . ?
C26 C27 1.389(3) . ?
C26 H26 0.9300 . ?
C73 C72 1.372(4) . ?
C73 H73 0.9300 . ?
C72 H72 0.9300 . ?
C2 C3 1.391(3) . ?
C2 C7 1.399(3) . ?
C3 C4 1.383(3) . ?
C3 H3 0.9300 . ?
C4 C5 1.391(3) . ?
C4 C29 1.526(4) . ?
C5 C6 1.382(3) . ?
C5 H5 0.9300 . ?
C6 C7 1.390(3) . ?
C9 C10 1.389(3) . ?
C17 C18 1.378(4) . ?
C17 H17 0.9300 . ?
C18 C19 1.395(4) . ?
C18 C37 1.528(4) . ?
C37 C39B 1.447(9) . ?
C37 C38B 1.466(12) . ?
C37 C40 1.469(14) . ?
C37 C38 1.541(15) . ?
C37 C39 1.600(14) . ?
C37 C40B 1.612(11) . ?
C19 H19 0.9300 . ?
C12 C11 1.385(3) . ?
C12 H12 0.9300 . ?
C11 C10 1.385(3) . ?
C11 C33 1.526(3) . ?
C33 C34 1.491(6) . ?
C33 C34B 1.507(17) . ?
C33 C36 1.524(6) . ?
C33 C35B 1.532(17) . ?
C33 C35 1.603(7) . ?
C33 C36B 1.776(17) . ?
C34 H34A 0.9600 . ?
C34 H34B 0.9600 . ?
C34 H34C 0.9600 . ?
C36 H36A 0.9600 . ?
C36 H36B 0.9600 . ?
C36 H36C 0.9600 . ?
C35 H35A 0.9600 . ?
C35 H35B 0.9600 . ?
C35 H35C 0.9600 . ?
C36B H36D 0.9600 . ?
C36B H36E 0.9600 . ?
C36B H36F 0.9600 . ?
C34B H34D 0.9600 . ?
C34B H34E 0.9600 . ?
C34B H34F 0.9600 . ?
C35B H35D 0.9600 . ?
C35B H35E 0.9600 . ?
C35B H35F 0.9600 . ?
C10 H10 0.9300 . ?
C57 C56 1.387(5) . ?
C57 H57 0.9300 . ?
C56 H56 0.9300 . ?
C45 C46 1.493(3) . ?
C45 H45A 0.9700 . ?
C45 H45B 0.9700 . ?
C46 C47 1.489(4) . ?
C47 C52 1.371(4) . ?
C47 C48 1.394(4) . ?
C48 C49 1.374(5) . ?
C48 H48 0.9300 . ?
C49 C50 1.360(6) . ?
C49 H49 0.9300 . ?
C50 C51 1.362(5) . ?
C50 H50 0.9300 . ?
C51 C52 1.393(5) . ?
C51 H51 0.9300 . ?
C52 H52 0.9300 . ?
C29 C32 1.471(15) . ?
C29 C30B 1.476(9) . ?
C29 C30 1.542(15) . ?
C29 C31B 1.536(9) . ?
C29 C32B 1.553(10) . ?
C29 C31 1.622(15) . ?
C64 C65 1.387(5) . ?
C64 H64 0.9300 . ?
C65 H65 0.9300 . ?
C30 H30A 0.9600 . ?
C30 H30B 0.9600 . ?
C30 H30C 0.9600 . ?
C31 H31A 0.9600 . ?
C31 H31B 0.9600 . ?
C31 H31C 0.9600 . ?
C32 H32A 0.9600 . ?
C32 H32B 0.9600 . ?
C32 H32C 0.9600 . ?
C30B H30D 0.9600 . ?
C30B H30E 0.9600 . ?
C30B H30F 0.9600 . ?
C31B H31D 0.9600 . ?
C31B H31E 0.9600 . ?
C31B H31F 0.9600 . ?
C32B H32D 0.9600 . ?
C32B H32E 0.9600 . ?
C32B H32F 0.9600 . ?
C38 H38A 0.9600 . ?
C38 H38B 0.9600 . ?
C38 H38C 0.9600 . ?
C39 H39A 0.9600 . ?
C39 H39B 0.9600 . ?
C39 H39C 0.9600 . ?
C40 H40A 0.9600 . ?
C40 H40B 0.9600 . ?
C40 H40C 0.9600 . ?
C38B H38D 0.9600 . ?
C38B H38E 0.9600 . ?
C38B H38F 0.9600 . ?
C39B H39D 0.9600 . ?
C39B H39E 0.9600 . ?
C39B H39F 0.9600 . ?
C40B H40D 0.9600 . ?
C40B H40E 0.9600 . ?
C40B H40F 0.9600 . ?
C1S O1A 1.230(4) . ?
C1S O1B 1.397(5) . ?
C1S C2S 1.417(5) . ?
C1S H11S 0.9700 . ?
C1S H12S 0.9700 . ?
C1S H13S 0.9700 . ?
C1S H14S 0.9700 . ?
C2S H21S 0.9600 . ?
C2S H22S 0.9600 . ?
C2S H23S 0.9600 . ?
C2S H24S 0.9600 . ?
C2S H25S 0.9600 . ?
C2S H26S 0.9600 . ?
O1B H1B 0.8200 . ?
O1A H1A 0.8200 . ?

loop_
_geom_torsion_atom_site_label_1
_geom_torsion_atom_site_label_2
_geom_torsion_atom_site_label_3
_geom_torsion_atom_site_label_4
_geom_torsion
_geom_torsion_site_symmetry_1
_geom_torsion_site_symmetry_2
_geom_torsion_site_symmetry_3
_geom_torsion_site_symmetry_4
_geom_torsion_publ_flag
C57 C58 C59 C60 2.5(6) . . . . ?
C58 C59 C60 C55 -1.3(6) . . . . ?
C59 C60 C55 C56 -0.3(5) . . . . ?
C59 C60 C55 C54 176.6(3) . . . . ?
C60 C55 C54 O54 173.5(3) . . . . ?
C56 C55 C54 O54 -9.6(4) . . . . ?
C60 C55 C54 C53 -8.5(4) . . . . ?
C56 C55 C54 C53 168.4(3) . . . . ?
C14 O14 C53 C54 81.3(3) . . . . ?
O54 C54 C53 O14 -0.3(4) . . . . ?
C55 C54 C53 O14 -178.3(2) . . . . ?
C53 O14 C14 C9 -121.4(2) . . . . ?
C53 O14 C14 C13 65.6(3) . . . . ?
O14 C14 C13 C12 178.2(2) . . . . ?
C9 C14 C13 C12 5.1(3) . . . . ?
O14 C14 C13 S15 -4.1(3) . . . . ?
C9 C14 C13 S15 -177.21(16) . . . . ?
C16 S15 C13 C12 -103.30(19) . . . . ?
C16 S15 C13 C14 78.9(2) . . . . ?
C13 S15 C16 C17 75.6(2) . . . . ?
C13 S15 C16 C21 -109.41(19) . . . . ?
C61 O21 C21 C20 95.5(2) . . . . ?
C61 O21 C21 C16 -85.6(2) . . . . ?
C17 C16 C21 O21 178.64(19) . . . . ?
S15 C16 C21 O21 3.7(3) . . . . ?
C17 C16 C21 C20 -2.4(3) . . . . ?
S15 C16 C21 C20 -177.41(15) . . . . ?
O21 C21 C20 C19 -178.74(19) . . . . ?
C16 C21 C20 C19 2.3(3) . . . . ?
O21 C21 C20 S22 -1.4(3) . . . . ?
C16 C21 C20 S22 179.69(16) . . . . ?
C23 S22 C20 C19 -70.95(19) . . . . ?
C23 S22 C20 C21 111.62(18) . . . . ?
C20 S22 C23 C24 96.67(18) . . . . ?
C20 S22 C23 C28 -78.89(19) . . . . ?
C69 O28 C28 C23 -62.1(3) . . . . ?
C69 O28 C28 C27 122.8(2) . . . . ?
C24 C23 C28 O28 -179.52(19) . . . . ?
S22 C23 C28 O28 -4.1(3) . . . . ?
C24 C23 C28 C27 -4.4(3) . . . . ?
S22 C23 C28 C27 171.01(16) . . . . ?
C28 O28 C69 C70 -78.3(3) . . . . ?
O28 C69 C70 O70 1.4(4) . . . . ?
O28 C69 C70 C71 179.2(2) . . . . ?
O70 C70 C71 C76 162.5(4) . . . . ?
C69 C70 C71 C76 -15.3(5) . . . . ?
O70 C70 C71 C72 -15.1(4) . . . . ?
C69 C70 C71 C72 167.1(3) . . . . ?
C72 C71 C76 C75 1.6(7) . . . . ?
C70 C71 C76 C75 -176.0(4) . . . . ?
C71 C76 C75 C74 -2.7(9) . . . . ?
C76 C75 C74 C73 1.4(9) . . . . ?
C65 C66 C67 C68 -0.5(5) . . . . ?
C66 C67 C68 C63 -1.1(4) . . . . ?
C67 C68 C63 C64 1.7(4) . . . . ?
C67 C68 C63 C62 -176.6(2) . . . . ?
C64 C63 C62 O62 0.8(4) . . . . ?
C68 C63 C62 O62 179.1(2) . . . . ?
C64 C63 C62 C61 -179.2(2) . . . . ?
C68 C63 C62 C61 -0.9(3) . . . . ?
C21 O21 C61 C62 -174.87(19) . . . . ?
O62 C62 C61 O21 3.7(3) . . . . ?
C63 C62 C61 O21 -176.28(19) . . . . ?
C28 C23 C24 C25 2.4(3) . . . . ?
S22 C23 C24 C25 -173.29(18) . . . . ?
C23 C24 C25 C26 0.8(3) . . . . ?
C23 C24 C25 C41 177.7(2) . . . . ?
C24 C25 C41 C44 6.2(4) . . . . ?
C26 C25 C41 C44 -177.0(2) . . . . ?
C24 C25 C41 C42 -115.7(3) . . . . ?
C26 C25 C41 C42 61.1(3) . . . . ?
C24 C25 C41 C43 126.1(3) . . . . ?
C26 C25 C41 C43 -57.1(3) . . . . ?
C24 C25 C26 C27 -1.8(3) . . . . ?
C41 C25 C26 C27 -178.9(2) . . . . ?
C25 C26 C27 C28 -0.3(3) . . . . ?
C25 C26 C27 S1 178.42(18) . . . . ?
O28 C28 C27 C26 178.70(19) . . . . ?
C23 C28 C27 C26 3.4(3) . . . . ?
O28 C28 C27 S1 0.0(3) . . . . ?
C23 C28 C27 S1 -175.27(16) . . . . ?
C2 S1 C27 C26 -98.44(19) . . . . ?
C2 S1 C27 C28 80.27(19) . . . . ?
C75 C74 C73 C72 0.9(8) . . . . ?
C74 C73 C72 C71 -2.0(6) . . . . ?
C76 C71 C72 C73 0.7(5) . . . . ?
C70 C71 C72 C73 178.5(3) . . . . ?
C27 S1 C2 C3 51.0(2) . . . . ?
C27 S1 C2 C7 -129.17(17) . . . . ?
C7 C2 C3 C4 1.6(3) . . . . ?
S1 C2 C3 C4 -178.50(19) . . . . ?
C2 C3 C4 C5 2.9(4) . . . . ?
C2 C3 C4 C29 -175.9(2) . . . . ?
C3 C4 C5 C6 -2.1(4) . . . . ?
C29 C4 C5 C6 176.7(3) . . . . ?
C4 C5 C6 C7 -3.2(3) . . . . ?
C4 C5 C6 S8 174.68(18) . . . . ?
C9 S8 C6 C5 -48.7(2) . . . . ?
C9 S8 C6 C7 129.16(18) . . . . ?
O14 C14 C9 C10 179.81(19) . . . . ?
C13 C14 C9 C10 -6.8(3) . . . . ?
O14 C14 C9 S8 -4.2(3) . . . . ?
C13 C14 C9 S8 169.16(16) . . . . ?
C6 S8 C9 C10 99.58(19) . . . . ?
C6 S8 C9 C14 -76.47(19) . . . . ?
C21 C16 C17 C18 0.7(3) . . . . ?
S15 C16 C17 C18 175.79(19) . . . . ?
C16 C17 C18 C19 1.2(4) . . . . ?
C16 C17 C18 C37 -173.6(3) . . . . ?
C17 C18 C37 C39B 58.3(7) . . . . ?
C19 C18 C37 C39B -116.3(6) . . . . ?
C17 C18 C37 C38B -166.8(6) . . . . ?
C19 C18 C37 C38B 18.6(6) . . . . ?
C17 C18 C37 C40 -17.3(7) . . . . ?
C19 C18 C37 C40 168.1(7) . . . . ?
C17 C18 C37 C38 -136.8(7) . . . . ?
C19 C18 C37 C38 48.7(8) . . . . ?
C17 C18 C37 C39 110.0(6) . . . . ?
C19 C18 C37 C39 -64.6(6) . . . . ?
C17 C18 C37 C40B -57.1(5) . . . . ?
C19 C18 C37 C40B 128.3(5) . . . . ?
C21 C20 C19 C18 -0.4(3) . . . . ?
S22 C20 C19 C18 -177.87(19) . . . . ?
C17 C18 C19 C20 -1.3(4) . . . . ?
C37 C18 C19 C20 173.5(2) . . . . ?
C14 C13 C12 C11 -0.6(4) . . . . ?
S15 C13 C12 C11 -178.39(19) . . . . ?
C13 C12 C11 C10 -2.2(4) . . . . ?
C13 C12 C11 C33 179.5(2) . . . . ?
C12 C11 C33 C34 175.8(4) . . . . ?
C10 C11 C33 C34 -2.4(5) . . . . ?
C12 C11 C33 C34B 125.2(9) . . . . ?
C10 C11 C33 C34B -53.0(9) . . . . ?
C12 C11 C33 C36 -58.4(4) . . . . ?
C10 C11 C33 C36 123.5(4) . . . . ?
C12 C11 C33 C35B -11.7(9) . . . . ?
C10 C11 C33 C35B 170.1(9) . . . . ?
C12 C11 C33 C35 56.6(4) . . . . ?
C10 C11 C33 C35 -121.6(3) . . . . ?
C12 C11 C33 C36B -117.4(6) . . . . ?
C10 C11 C33 C36B 64.4(6) . . . . ?
C12 C11 C10 C9 0.4(3) . . . . ?
C33 C11 C10 C9 178.7(2) . . . . ?
C14 C9 C10 C11 4.2(3) . . . . ?
S8 C9 C10 C11 -171.88(18) . . . . ?
C59 C58 C57 C56 -2.1(7) . . . . ?
C60 C55 C56 C57 0.6(5) . . . . ?
C54 C55 C56 C57 -176.4(3) . . . . ?
C58 C57 C56 C55 0.6(6) . . . . ?
C45 O7 C7 C6 -93.7(2) . . . . ?
C45 O7 C7 C2 91.3(2) . . . . ?
C5 C6 C7 O7 -167.42(19) . . . . ?
S8 C6 C7 O7 14.7(3) . . . . ?
C5 C6 C7 C2 7.7(3) . . . . ?
S8 C6 C7 C2 -170.22(16) . . . . ?
C3 C2 C7 O7 168.16(19) . . . . ?
S1 C2 C7 O7 -11.7(3) . . . . ?
C3 C2 C7 C6 -6.9(3) . . . . ?
S1 C2 C7 C6 173.19(16) . . . . ?
C7 O7 C45 C46 -165.8(2) . . . . ?
O7 C45 C46 O46 -1.5(4) . . . . ?
O7 C45 C46 C47 177.2(2) . . . . ?
O46 C46 C47 C52 -169.9(3) . . . . ?
C45 C46 C47 C52 11.3(4) . . . . ?
O46 C46 C47 C48 11.8(5) . . . . ?
C45 C46 C47 C48 -167.0(3) . . . . ?
C52 C47 C48 C49 -1.8(5) . . . . ?
C46 C47 C48 C49 176.6(3) . . . . ?
C47 C48 C49 C50 3.2(6) . . . . ?
C48 C49 C50 C51 -2.8(7) . . . . ?
C49 C50 C51 C52 0.9(7) . . . . ?
C48 C47 C52 C51 0.0(5) . . . . ?
C46 C47 C52 C51 -178.3(3) . . . . ?
C50 C51 C52 C47 0.5(6) . . . . ?
C3 C4 C29 C32 -10.0(9) . . . . ?
C5 C4 C29 C32 171.2(8) . . . . ?
C3 C4 C29 C30B -167.8(6) . . . . ?
C5 C4 C29 C30B 13.4(7) . . . . ?
C3 C4 C29 C30 -134.6(7) . . . . ?
C5 C4 C29 C30 46.6(8) . . . . ?
C3 C4 C29 C31B 68.0(5) . . . . ?
C5 C4 C29 C31B -110.8(5) . . . . ?
C3 C4 C29 C32B -43.6(5) . . . . ?
C5 C4 C29 C32B 137.6(5) . . . . ?
C3 C4 C29 C31 105.5(6) . . . . ?
C5 C4 C29 C31 -73.3(6) . . . . ?
C68 C63 C64 C65 -0.6(4) . . . . ?
C62 C63 C64 C65 177.8(3) . . . . ?
C67 C66 C65 C64 1.6(6) . . . . ?
C63 C64 C65 C66 -1.1(6) . . . . ?
